data_7209327
loop_
_publ_author_name
'Ana B. Caballero'
'Antonio Rodr\'iguez-Di\'eguez'
'Elisa Barea'
'Miguel Quir\'os'
'Juan M. Salas'

_publ_contact_author_email antonio5@ugr.es
_publ_contact_author_name 'Antonio Rodr\'iguez-Di\'eguez'
_publ_section_title
;
 Influence of Pseudohalide Ligands on the Structural Versatility and
 Properties of Novel Ternary Metal Complexes with
 1,2,4-Triazolo[1,5-a]pyrimidine
;
_journal_name_full CrystEngComm
_journal_page_first 3038
_journal_page_last 3045
_journal_paper_doi 10.1039/c003285a
_journal_volume 12
_journal_year 2010
_chemical_formula_moiety 'C24 H20 N20 Ni2 O2 S4'
_chemical_formula_sum 'C24 H20 N20 Ni2 O2 S4'
_chemical_formula_weight 866.26
_chemical_name_systematic
; 
 ? 
;
_space_group_IT_number 14
_symmetry_cell_setting monoclinic
_symmetry_space_group_name_Hall '-P 2ybc'
_symmetry_space_group_name_H-M 'P 1 21/c 1'
_atom_sites_solution_hydrogens mixed
_atom_sites_solution_primary heavy
_atom_sites_solution_secondary difmap
_audit_creation_method SHELXL-97
_cell_angle_alpha 90.00
_cell_angle_beta 115.818(1)
_cell_angle_gamma 90.00
_cell_formula_units_Z 2
_cell_length_a 12.3178(8)
_cell_length_b 12.8907(8)
_cell_length_c 12.1015(8)
_cell_measurement_reflns_used 2706
_cell_measurement_temperature 296(2)
_cell_measurement_theta_max 22.4
_cell_measurement_theta_min 2.4
_cell_volume 1729.73(19)
_computing_cell_refinement 'Bruker SMART'
_computing_data_collection 'Bruker SMART (Bruker, 1999)'
_computing_data_reduction 'Bruker SAINT (Bruker, 1999)'
_computing_molecular_graphics 'Xtal_GX (Hall & du Boulay, 1997)'
_computing_publication_material SHELXL-97
_computing_structure_refinement 'SHELXL-97 (Sheldrick, 1997)'
_computing_structure_solution 'SHELXS-97 (Sheldrick, 1997)'
_diffrn_ambient_temperature 296(2)
_diffrn_detector_area_resol_mean 8.26
_diffrn_measured_fraction_theta_full 0.990
_diffrn_measured_fraction_theta_max 0.949
_diffrn_measurement_device_type 'Bruker SMART APEX CCD system'
_diffrn_measurement_method '\f and \w scans'
_diffrn_radiation_monochromator graphite
_diffrn_radiation_source 'fine-focus sealed tube'
_diffrn_radiation_type MoK\a
_diffrn_radiation_wavelength 0.71073
_diffrn_reflns_av_R_equivalents 0.0556
_diffrn_reflns_av_sigmaI/netI 0.0495
_diffrn_reflns_limit_h_max 16
_diffrn_reflns_limit_h_min -16
_diffrn_reflns_limit_k_max 17
_diffrn_reflns_limit_k_min -16
_diffrn_reflns_limit_l_max 15
_diffrn_reflns_limit_l_min -16
_diffrn_reflns_number 19963
_diffrn_reflns_theta_full 27.60
_diffrn_reflns_theta_max 28.28
_diffrn_reflns_theta_min 1.84
_diffrn_standards_decay_% 0.4
_diffrn_standards_number 106
_exptl_absorpt_coefficient_mu 1.389
_exptl_absorpt_correction_T_max 0.921
_exptl_absorpt_correction_T_min 0.697
_exptl_absorpt_correction_type multi-scan
_exptl_absorpt_process_details 'Bruker SADABS (Bruker, 1999)'
_exptl_crystal_colour light_blue
_exptl_crystal_density_diffrn 1.663
_exptl_crystal_density_method 'not measured'
_exptl_crystal_description planar
_exptl_crystal_F_000 880
_exptl_crystal_size_max 0.19
_exptl_crystal_size_mid 0.12
_exptl_crystal_size_min 0.06
_refine_diff_density_max 0.495
_refine_diff_density_min -0.557
_refine_diff_density_rms 0.069
_refine_ls_extinction_method none
_refine_ls_goodness_of_fit_ref 1.028
_refine_ls_hydrogen_treatment mixed
_refine_ls_matrix_type full
_refine_ls_number_parameters 244
_refine_ls_number_reflns 4078
_refine_ls_number_restraints 2
_refine_ls_restrained_S_all 1.028
_refine_ls_R_factor_all 0.0751
_refine_ls_R_factor_gt 0.0462
_refine_ls_shift/su_max 0.000
_refine_ls_shift/su_mean 0.000
_refine_ls_structure_factor_coef Fsqd
_refine_ls_weighting_details 'calc w=1/[\s^2^(Fo^2^)+(0.0400P)^2^+1.0000P] where P=(Fo^2^+2Fc^2^)/3'
_refine_ls_weighting_scheme calc
_refine_ls_wR_factor_gt 0.0954
_refine_ls_wR_factor_ref 0.1058
_reflns_number_gt 2840
_reflns_number_total 4078
_reflns_threshold_expression I>2\s(I)
_cod_data_source_file niscntp2.cif
_cod_data_source_block niscntp
_cod_original_sg_symbol_H-M 'P 21/c'
_cod_database_code 7209327
_cod_database_fobs_code 7209327

loop_
_symmetry_equiv_pos_as_xyz
'x, y, z'
'-x, y+1/2, -z+1/2'
'-x, -y, -z'
'x, -y-1/2, z-1/2'

loop_
_atom_site_label
_atom_site_type_symbol
_atom_site_fract_x
_atom_site_fract_y
_atom_site_fract_z
_atom_site_U_iso_or_equiv
_atom_site_adp_type
_atom_site_occupancy
_atom_site_symmetry_multiplicity
_atom_site_calc_flag
_atom_site_refinement_flags
Ni1 Ni 0.5000 0.5000 0.5000 0.02414(13) Uani 1 2 d S
Ni2 Ni 0.0000 0.5000 0.5000 0.02757(14) Uani 1 2 d S
N1A N 0.1276(2) 0.48209(19) 0.4258(2) 0.0328(6) Uani 1 1 d .
C2A C 0.2429(2) 0.5024(2) 0.4870(3) 0.0332(7) Uani 1 1 d .
H2A H 0.2758 0.5265 0.5674 0.040 Uiso 1 1 d R
N3A N 0.3112(2) 0.48647(18) 0.4267(2) 0.0285(5) Uani 1 1 d .
C3AA C 0.2306(2) 0.4529(2) 0.3162(2) 0.0275(6) Uani 1 1 d .
N4A N 0.2492(2) 0.4271(2) 0.2192(2) 0.0359(6) Uani 1 1 d .
C5A C 0.1526(3) 0.3943(3) 0.1220(3) 0.0490(9) Uani 1 1 d .
H5A H 0.1621 0.3741 0.0529 0.059 Uiso 1 1 d R
C6A C 0.0375(3) 0.3885(3) 0.1172(3) 0.0503(9) Uani 1 1 d .
H6A H -0.0270 0.3647 0.0465 0.060 Uiso 1 1 d R
C7A C 0.0201(3) 0.4174(3) 0.2154(3) 0.0420(8) Uani 1 1 d .
H7A H -0.0558 0.4156 0.2145 0.050 Uiso 1 1 d R
N8A N 0.1194(2) 0.44930(18) 0.3156(2) 0.0286(5) Uani 1 1 d .
N1B N 0.4932(3) 0.7925(2) 0.3297(3) 0.0508(8) Uani 1 1 d .
C2B C 0.5209(3) 0.6948(3) 0.3583(3) 0.0422(8) Uani 1 1 d .
H2B H 0.5639 0.6567 0.3253 0.051 Uiso 1 1 d R
N3B N 0.4840(2) 0.65235(18) 0.4381(2) 0.0297(5) Uani 1 1 d .
C3AB C 0.4286(3) 0.7310(2) 0.4635(3) 0.0315(7) Uani 1 1 d .
N4B N 0.3776(2) 0.7331(2) 0.5408(2) 0.0387(6) Uani 1 1 d .
C5B C 0.3292(3) 0.8230(3) 0.5479(3) 0.0521(9) Uani 1 1 d .
H5B H 0.2918 0.8277 0.5999 0.063 Uiso 1 1 d R
C6B C 0.3309(4) 0.9117(3) 0.4817(4) 0.0580(10) Uani 1 1 d .
H6B H 0.2955 0.9729 0.4905 0.070 Uiso 1 1 d R
C7B C 0.3841(3) 0.9077(3) 0.4053(3) 0.0515(9) Uani 1 1 d .
H7B H 0.3868 0.9651 0.3600 0.062 Uiso 1 1 d R
N8B N 0.4334(2) 0.81608(19) 0.3980(2) 0.0386(6) Uani 1 1 d .
N1T N 0.0802(2) 0.6376(2) 0.5773(3) 0.0428(7) Uani 1 1 d .
C1T C 0.1076(3) 0.7103(2) 0.6385(3) 0.0358(7) Uani 1 1 d .
S1 S 0.14719(11) 0.81142(8) 0.72705(10) 0.0657(3) Uani 1 1 d .
N2T N 0.1186(2) 0.4252(2) 0.6569(2) 0.0432(7) Uani 1 1 d .
C2T C 0.1839(3) 0.3811(2) 0.7412(3) 0.0408(8) Uani 1 1 d .
S2 S 0.27801(12) 0.32036(8) 0.86398(11) 0.0856(4) Uani 1 1 d .
O1W O 0.49864(19) 0.45490(17) 0.33360(19) 0.0327(5) Uani 1 1 d D
H11W H 0.4300(14) 0.444(3) 0.282(2) 0.039 Uiso 1 1 d D
H12W H 0.528(3) 0.3974(13) 0.338(3) 0.039 Uiso 1 1 d D

loop_
_atom_site_aniso_label
_atom_site_aniso_U_11
_atom_site_aniso_U_22
_atom_site_aniso_U_33
_atom_site_aniso_U_23
_atom_site_aniso_U_13
_atom_site_aniso_U_12
Ni1 0.0247(3) 0.0250(3) 0.0249(3) 0.0011(2) 0.0128(2) 0.0016(2)
Ni2 0.0245(3) 0.0303(3) 0.0279(3) -0.0033(2) 0.0113(2) -0.0030(2)
N1A 0.0289(13) 0.0433(16) 0.0269(12) -0.0053(11) 0.0129(10) -0.0043(11)
C2A 0.0280(15) 0.0438(18) 0.0283(15) -0.0069(13) 0.0127(12) -0.0040(13)
N3A 0.0272(12) 0.0316(14) 0.0277(12) -0.0002(10) 0.0129(10) -0.0007(10)
C3AA 0.0299(15) 0.0246(14) 0.0307(15) 0.0019(12) 0.0156(12) 0.0017(12)
N4A 0.0400(14) 0.0388(15) 0.0329(14) -0.0030(11) 0.0196(12) -0.0008(12)
C5A 0.056(2) 0.058(2) 0.0354(19) -0.0090(16) 0.0226(17) -0.0063(18)
C6A 0.048(2) 0.066(2) 0.0329(18) -0.0132(16) 0.0136(16) -0.0157(18)
C7A 0.0319(16) 0.053(2) 0.0361(18) -0.0051(15) 0.0103(14) -0.0125(15)
N8A 0.0274(12) 0.0306(13) 0.0267(12) 0.0008(10) 0.0108(10) -0.0022(10)
N1B 0.081(2) 0.0355(16) 0.0484(18) 0.0039(13) 0.0401(17) -0.0025(15)
C2B 0.058(2) 0.0378(19) 0.0419(19) 0.0020(15) 0.0315(17) -0.0013(16)
N3B 0.0330(13) 0.0286(13) 0.0296(13) 0.0025(10) 0.0156(11) -0.0004(10)
C3AB 0.0301(15) 0.0288(16) 0.0299(16) 0.0029(12) 0.0079(12) -0.0016(12)
N4B 0.0443(15) 0.0369(15) 0.0382(15) 0.0029(12) 0.0212(12) 0.0073(12)
C5B 0.057(2) 0.048(2) 0.057(2) 0.0007(18) 0.0306(19) 0.0138(18)
C6B 0.068(3) 0.036(2) 0.065(3) 0.0013(18) 0.024(2) 0.0168(18)
C7B 0.071(3) 0.0276(18) 0.048(2) 0.0068(15) 0.0193(19) 0.0056(17)
N8B 0.0514(17) 0.0300(14) 0.0321(14) 0.0050(11) 0.0161(13) 0.0002(12)
N1T 0.0463(16) 0.0395(16) 0.0465(16) -0.0109(14) 0.0239(13) -0.0108(13)
C1T 0.0367(17) 0.0360(18) 0.0339(17) 0.0032(14) 0.0147(14) -0.0026(14)
S1 0.0897(8) 0.0433(6) 0.0569(6) -0.0203(5) 0.0253(6) -0.0104(5)
N2T 0.0373(15) 0.0509(18) 0.0381(16) 0.0058(13) 0.0133(13) 0.0042(13)
C2T 0.0397(18) 0.0331(18) 0.046(2) -0.0083(15) 0.0149(15) -0.0006(14)
S2 0.0924(9) 0.0459(6) 0.0624(7) 0.0052(5) -0.0186(6) 0.0153(6)
O1W 0.0372(12) 0.0328(12) 0.0316(11) -0.0050(10) 0.0182(9) 0.0005(10)

loop_
_atom_type_symbol
_atom_type_description
_atom_type_scat_dispersion_real
_atom_type_scat_dispersion_imag
_atom_type_scat_source
C C 0.0033 0.0016 'International Tables Vol C Tables 4.2.6.8 and 6.1.1.4'
H H 0.0000 0.0000 'International Tables Vol C Tables 4.2.6.8 and 6.1.1.4'
N N 0.0061 0.0033 'International Tables Vol C Tables 4.2.6.8 and 6.1.1.4'
O O 0.0106 0.0060 'International Tables Vol C Tables 4.2.6.8 and 6.1.1.4'
S S 0.1246 0.1234 'International Tables Vol C Tables 4.2.6.8 and 6.1.1.4'
Ni Ni 0.3393 1.1124 'International Tables Vol C Tables 4.2.6.8 and 6.1.1.4'

loop_
_geom_angle_atom_site_label_1
_geom_angle_atom_site_label_2
_geom_angle_atom_site_label_3
_geom_angle
_geom_angle_site_symmetry_1
_geom_angle_site_symmetry_3
N3B Ni1 N3B 180.0 . 3_666
N3B Ni1 O1W 92.52(9) . 3_666
N3B Ni1 O1W 87.48(9) 3_666 3_666
N3B Ni1 O1W 87.47(9) . .
N3B Ni1 O1W 92.53(9) 3_666 .
O1W Ni1 O1W 180.0 3_666 .
N3B Ni1 N3A 89.30(9) . 3_666
N3B Ni1 N3A 90.70(9) 3_666 3_666
O1W Ni1 N3A 91.56(9) 3_666 3_666
O1W Ni1 N3A 88.45(9) . 3_666
N3B Ni1 N3A 90.71(9) . .
N3B Ni1 N3A 89.30(9) 3_666 .
O1W Ni1 N3A 88.44(9) 3_666 .
O1W Ni1 N3A 91.55(9) . .
N3A Ni1 N3A 180.0 3_666 .
N1T Ni2 N1T 180.0 . 3_566
N1T Ni2 N2T 91.30(11) . 3_566
N1T Ni2 N2T 88.70(11) 3_566 3_566
N1T Ni2 N2T 88.70(11) . .
N1T Ni2 N2T 91.30(11) 3_566 .
N2T Ni2 N2T 179.998(1) 3_566 .
N1T Ni2 N1A 89.36(10) . .
N1T Ni2 N1A 90.64(10) 3_566 .
N2T Ni2 N1A 91.13(10) 3_566 .
N2T Ni2 N1A 88.87(10) . .
N1T Ni2 N1A 90.64(10) . 3_566
N1T Ni2 N1A 89.36(10) 3_566 3_566
N2T Ni2 N1A 88.87(10) 3_566 3_566
N2T Ni2 N1A 91.13(10) . 3_566
N1A Ni2 N1A 180.0 . 3_566
C2A N1A N8A 102.4(2) . .
C2A N1A Ni2 123.79(19) . .
N8A N1A Ni2 133.82(18) . .
N1A C2A N3A 116.2(2) . .
N1A C2A H2A 121.9 . .
N3A C2A H2A 121.9 . .
C3AA N3A C2A 102.9(2) . .
C3AA N3A Ni1 130.38(19) . .
C2A N3A Ni1 126.47(18) . .
N4A C3AA N3A 128.4(3) . .
N4A C3AA N8A 122.9(3) . .
N3A C3AA N8A 108.7(2) . .
C5A N4A C3AA 115.4(3) . .
N4A C5A C6A 123.8(3) . .
N4A C5A H5A 118.1 . .
C6A C5A H5A 118.1 . .
C7A C6A C5A 119.8(3) . .
C7A C6A H6A 120.1 . .
C5A C6A H6A 120.1 . .
C6A C7A N8A 116.3(3) . .
C6A C7A H7A 121.8 . .
N8A C7A H7A 121.9 . .
C7A N8A N1A 128.5(2) . .
C7A N8A C3AA 121.7(2) . .
N1A N8A C3AA 109.8(2) . .
C2B N1B N8B 101.6(3) . .
N1B C2B N3B 116.6(3) . .
N1B C2B H2B 121.6 . .
N3B C2B H2B 121.7 . .
C3AB N3B C2B 102.9(2) . .
C3AB N3B Ni1 127.86(19) . .
C2B N3B Ni1 129.2(2) . .
N3B C3AB N4B 128.5(3) . .
N3B C3AB N8B 108.7(3) . .
N4B C3AB N8B 122.8(3) . .
C5B N4B C3AB 115.2(3) . .
N4B C5B C6B 123.9(3) . .
N4B C5B H5B 118.1 . .
C6B C5B H5B 118.0 . .
C7B C6B C5B 119.6(3) . .
C7B C6B H6B 120.2 . .
C5B C6B H6B 120.2 . .
N8B C7B C6B 116.5(3) . .
N8B C7B H7B 121.7 . .
C6B C7B H7B 121.8 . .
C7B N8B N1B 127.9(3) . .
C7B N8B C3AB 122.0(3) . .
N1B N8B C3AB 110.2(3) . .
C1T N1T Ni2 161.5(3) . .
N1T C1T S1 178.9(3) . .
C2T N2T Ni2 177.7(3) . .
N2T C2T S2 178.6(3) . .
Ni1 O1W H11W 111(2) . .
Ni1 O1W H12W 112(2) . .
H11W O1W H12W 100(3) . .

loop_
_geom_bond_atom_site_label_1
_geom_bond_atom_site_label_2
_geom_bond_distance
_geom_bond_site_symmetry_2
Ni1 N3B 2.080(2) .
Ni1 N3B 2.080(2) 3_666
Ni1 O1W 2.089(2) 3_666
Ni1 O1W 2.089(2) .
Ni1 N3A 2.105(2) 3_666
Ni1 N3A 2.105(2) .
Ni2 N1T 2.048(3) .
Ni2 N1T 2.048(3) 3_566
Ni2 N2T 2.062(3) 3_566
Ni2 N2T 2.062(3) .
Ni2 N1A 2.135(2) .
Ni2 N1A 2.135(2) 3_566
N1A C2A 1.311(3) .
N1A N8A 1.361(3) .
C2A N3A 1.347(3) .
C2A H2A 0.9300 .
N3A C3AA 1.343(3) .
C3AA N4A 1.333(4) .
C3AA N8A 1.367(4) .
N4A C5A 1.326(4) .
C5A C6A 1.396(5) .
C5A H5A 0.9300 .
C6A C7A 1.348(5) .
C6A H6A 0.9300 .
C7A N8A 1.358(4) .
C7A H7A 0.9300 .
N1B C2B 1.312(4) .
N1B N8B 1.360(4) .
C2B N3B 1.349(4) .
C2B H2B 0.9300 .
N3B C3AB 1.331(4) .
C3AB N4B 1.334(4) .
C3AB N8B 1.369(4) .
N4B C5B 1.323(4) .
C5B C6B 1.400(5) .
C5B H5B 0.9300 .
C6B C7B 1.348(5) .
C6B H6B 0.9300 .
C7B N8B 1.348(4) .
C7B H7B 0.9300 .
N1T C1T 1.150(4) .
C1T S1 1.622(3) .
N2T C2T 1.138(4) .
C2T S2 1.632(4) .
O1W H11W 0.815(10) .
O1W H12W 0.816(10) .

loop_
_geom_hbond_atom_site_label_D
_geom_hbond_atom_site_label_H
_geom_hbond_atom_site_label_A
_geom_hbond_distance_DH
_geom_hbond_distance_HA
_geom_hbond_distance_DA
_geom_hbond_angle_DHA
_geom_hbond_site_symmetry_A
O1W H11W N4A 0.815(10) 2.028(17) 2.789(3) 155(3) .
O1W H12W N4B 0.816(10) 2.20(2) 2.914(3) 146(3) 3_666
